data_2012258
loop_
_publ_author_name
'Cowan, John A.'
'Howard, Judith A. K.'
'Leech, Michael A.'

_publ_section_title
;
 Interpenetrating supramolecular lattices in
 4,4'-bipyridine--2,3,5,6-tetrahydroxy-1,4-benzoquinone (3/2)
;
_journal_issue 10
_journal_name_full 'Acta Crystallographica Section C'
_journal_page_first 1196
_journal_page_last 1198
_journal_paper_doi 10.1107/S0108270101011647
_journal_volume 57
_journal_year 2001
_chemical_formula_iupac '3C10 H8 N2, 2C6 H4 O6'
_chemical_formula_moiety '3C10 H8 N2, 2C6 H4 O6'
_chemical_formula_sum 'C42 H32 N6 O12'
_chemical_formula_weight 812.74
_chemical_name_systematic
;
4,4'-bipyridine--tetrahydroxybenzoquinone (3/2)
;
_space_group_IT_number 2
_symmetry_cell_setting triclinic
_symmetry_space_group_name_Hall '-P 1'
_symmetry_space_group_name_H-M 'P -1'
_cell_angle_alpha 109.164(5)
_cell_angle_beta 92.476(5)
_cell_angle_gamma 111.074(5)
_cell_formula_units_Z 1
_cell_length_a 8.8856(8)
_cell_length_b 9.0728(9)
_cell_length_c 12.9288(11)
_cell_measurement_reflns_used 910
_cell_measurement_temperature 100(2)
_cell_measurement_theta_max 22.07
_cell_measurement_theta_min 9.31
_cell_volume 903.17(15)
_computing_cell_refinement SMART
_computing_data_collection 'SMART (Bruker, 1998)'
_computing_data_reduction 'SAINT (Bruker, 1998)'
_computing_structure_refinement 'SHELXL97 (Sheldrick, 1997)'
_computing_structure_solution 'SHELXS97 (Sheldrick, 1997)'
_diffrn_ambient_temperature 100(2)
_diffrn_measured_fraction_theta_full .995
_diffrn_measured_fraction_theta_max .995
_diffrn_measurement_device_type 'Bruker SMART CCD'
_diffrn_measurement_method \w
_diffrn_radiation_monochromator graphite
_diffrn_radiation_source 'fine-focus sealed tube'
_diffrn_radiation_type MoK\a
_diffrn_radiation_wavelength .71073
_diffrn_reflns_av_R_equivalents .0374
_diffrn_reflns_av_sigmaI/netI .0673
_diffrn_reflns_limit_h_max 11
_diffrn_reflns_limit_h_min -10
_diffrn_reflns_limit_k_max 11
_diffrn_reflns_limit_k_min -11
_diffrn_reflns_limit_l_max 16
_diffrn_reflns_limit_l_min -16
_diffrn_reflns_number 9859
_diffrn_reflns_theta_full 27.48
_diffrn_reflns_theta_max 27.48
_diffrn_reflns_theta_min 1.70
_diffrn_standards_number 0
_exptl_absorpt_coefficient_mu .112
_exptl_absorpt_correction_T_max 1.000
_exptl_absorpt_correction_T_min .754
_exptl_absorpt_correction_type multi-scan
_exptl_absorpt_process_details '(SADABS; Sheldrick, 1996)'
_exptl_crystal_colour brown
_exptl_crystal_density_diffrn 1.492
_exptl_crystal_density_meas ?
_exptl_crystal_density_method 'not measured'
_exptl_crystal_description Irregular
_exptl_crystal_F_000 422
_exptl_crystal_size_max .6
_exptl_crystal_size_mid .4
_exptl_crystal_size_min .3
_refine_diff_density_max .265
_refine_diff_density_min -.247
_refine_ls_extinction_method none
_refine_ls_goodness_of_fit_ref 1.072
_refine_ls_hydrogen_treatment refxyz
_refine_ls_matrix_type full
_refine_ls_number_parameters 319
_refine_ls_number_reflns 4127
_refine_ls_number_restraints 0
_refine_ls_restrained_S_all 1.072
_refine_ls_R_factor_all .0715
_refine_ls_R_factor_gt .0377
_refine_ls_shift/su_max <0.001
_refine_ls_shift/su_mean .000
_refine_ls_structure_factor_coef Fsqd
_refine_ls_weighting_details 'calc w = 1/[\s^2^(Fo^2^)+(0.02P)^2^] where P = (Fo^2^+2Fc^2^)/3'
_refine_ls_weighting_scheme calc
_refine_ls_wR_factor_ref .0666
_reflns_number_gt 2628
_reflns_number_total 4127
_reflns_threshold_expression I>2\s(I)
_cod_data_source_file gd1161.cif
_cod_data_source_block I
_cod_depositor_comments
;
The following automatic conversions were performed:

'_exptl_crystal_density_meas' value 'not measured' was changed to '?'
- the value is perceived as not measured.

Automatic conversion script
Id: cif_fix_values 3008 2015-01-20 13:52:24Z robertas 
;
_cod_original_cell_volume 903.17(14)
_cod_database_code 2012258
_cod_database_fobs_code 2012258

loop_
_symmetry_equiv_pos_as_xyz
'x, y, z'
'-x, -y, -z'

loop_
_atom_site_label
_atom_site_fract_x
_atom_site_fract_y
_atom_site_fract_z
_atom_site_U_iso_or_equiv
_atom_site_adp_type
_atom_site_calc_flag
_atom_site_refinement_flags
_atom_site_occupancy
_atom_site_disorder_assembly
_atom_site_disorder_group
_atom_site_type_symbol
C1 .89557(18) .82743(19) .47812(12) .0173(3) Uani d . 1 . . C
O1 .80029(12) .68015(13) .46000(8) .0227(3) Uani d . 1 . . O
C2 .86208(18) .92017(19) .41054(12) .0176(3) Uani d . 1 . . C
O2 .72974(13) .83418(14) .32649(9) .0249(3) Uani d . 1 . . O
H2 .6954(19) .728(2) .3104(13) .030 Uiso d . 1 . . H
C3 .95777(18) 1.08520(19) .43304(12) .0179(3) Uani d . 1 . . C
O3 .92496(13) 1.16916(13) .37192(9) .0236(3) Uani d . 1 . . O
H3 1.0132(18) 1.278(2) .3861(12) .028 Uiso d . 1 . . H
C4 .66918(18) .56848(18) .04832(12) .0177(3) Uani d . 1 . . C
O4 .81671(12) .63116(13) .08719(9) .0248(3) Uani d . 1 . . O
C5 .54347(18) .49434(18) .10817(12) .0168(3) Uani d . 1 . . C
O5 .60280(12) .49760(13) .20800(8) .0200(3) Uani d . 1 . . O
H5 .5311(18) .421(2) .2284(12) .024 Uiso d . 1 . . H
C6 .38340(18) .43229(18) .06343(12) .0169(3) Uani d . 1 . . C
O6 .26616(13) .36837(13) .11753(9) .0229(3) Uani d . 1 . . O
H6 .1592(19) .3159(19) .0754(13) .028 Uiso d . 1 . . H
N1 .11089(15) -.52917(15) .36960(10) .0211(3) Uani d . 1 . . N
C10 .2677(2) -.4212(2) .41080(13) .0241(4) Uani d . 1 . . C
H10 .3327(18) -.4490(19) .4552(13) .029 Uiso d . 1 . . H
C11 .3392(2) -.2698(2) .39293(13) .0213(4) Uani d . 1 . . C
H11 .4556(18) -.2026(18) .4251(12) .026 Uiso d . 1 . . H
C12 .24512(18) -.22625(18) .32817(12) .0176(3) Uani d . 1 . . C
C13 .31481(18) -.06245(18) .30901(12) .0170(3) Uani d . 1 . . C
C14 .4832(2) .0273(2) .32274(13) .0225(4) Uani d . 1 . . C
H14 .5627(18) -.0103(19) .3446(12) .027 Uiso d . 1 . . H
C15 .5411(2) .1781(2) .30252(13) .0224(4) Uani d . 1 . . C
H15 .6599(19) .2402(19) .3125(12) .027 Uiso d . 1 . . H
N2 .44245(15) .24380(15) .27038(10) .0205(3) Uani d . 1 . . N
C16 .28094(19) .15788(19) .25806(12) .0203(4) Uani d . 1 . . C
H16 .2088(17) .2016(18) .2328(12) .024 Uiso d . 1 . . H
C17 .21196(19) .00584(19) .27529(12) .0194(4) Uani d . 1 . . C
H17 .0941(18) -.0507(18) .2634(12) .023 Uiso d . 1 . . H
C18 .08324(19) -.33958(19) .28373(13) .0195(4) Uani d . 1 . . C
H18 .0077(18) -.3228(18) .2364(12) .023 Uiso d . 1 . . H
C19 .0219(2) -.4879(2) .30598(13) .0207(4) Uani d . 1 . . C
H19 -.0942(18) -.5659(19) .2762(12) .025 Uiso d . 1 . . H
N3 -.06220(15) .20248(16) .04592(10) .0234(3) Uani d . 1 . . N
C20 -.1387(2) .0781(2) .08389(14) .0258(4) Uani d . 1 . . C
H20 -.0655(18) .0469(19) .1263(12) .031 Uiso d . 1 . . H
C21 -.30727(19) -.0022(2) .06882(13) .0247(4) Uani d . 1 . . C
H21 -.3562(18) -.0915(19) .1031(12) .030 Uiso d . 1 . . H
C22 -.40869(18) .04258(18) .01029(12) .0194(3) Uani d . 1 . . C
C23 -.32893(19) .1733(2) -.02812(13) .0219(4) Uani d . 1 . . C
H23 -.3991(17) .2072(18) -.0750(12) .026 Uiso d . 1 . . H
C24 -.15926(19) .2476(2) -.00853(13) .0231(4) Uani d . 1 . . C
H24 -.1011(18) .3389(19) -.0339(12) .028 Uiso d . 1 . . H

loop_
_atom_site_aniso_label
_atom_site_aniso_U_11
_atom_site_aniso_U_22
_atom_site_aniso_U_33
_atom_site_aniso_U_12
_atom_site_aniso_U_13
_atom_site_aniso_U_23
C1 .0220(9) .0142(9) .0179(8) .0093(7) .0078(7) .0057(7)
O1 .0274(6) .0141(6) .0236(6) .0038(5) .0023(5) .0083(5)
C2 .0170(8) .0172(9) .0182(8) .0063(7) .0022(7) .0068(7)
O2 .0290(7) .0135(6) .0281(6) .0047(5) -.0050(5) .0083(5)
C3 .0214(9) .0171(9) .0188(8) .0087(7) .0060(7) .0096(7)
O3 .0277(7) .0152(6) .0280(6) .0047(5) -.0009(5) .0129(5)
C4 .0210(9) .0105(8) .0202(8) .0064(7) .0010(7) .0042(7)
O4 .0201(6) .0283(7) .0262(6) .0057(5) .0014(5) .0149(5)
C5 .0232(9) .0114(8) .0159(8) .0059(7) .0025(7) .0061(7)
O5 .0220(6) .0162(6) .0197(6) .0013(5) .0007(5) .0114(5)
C6 .0221(9) .0117(8) .0181(8) .0069(7) .0062(7) .0063(7)
O6 .0176(6) .0276(7) .0224(6) .0039(5) .0030(5) .0136(5)
N1 .0275(8) .0161(7) .0210(7) .0090(6) .0047(6) .0080(6)
C10 .0305(10) .0209(9) .0238(9) .0110(8) .0022(8) .0111(8)
C11 .0235(9) .0184(9) .0213(9) .0068(8) .0022(7) .0083(8)
C12 .0247(9) .0143(8) .0147(8) .0084(7) .0062(7) .0052(7)
C13 .0241(9) .0149(8) .0127(8) .0083(7) .0049(7) .0050(7)
C14 .0267(10) .0195(9) .0224(9) .0093(8) .0025(7) .0094(8)
C15 .0208(9) .0202(9) .0236(9) .0040(8) .0014(7) .0099(8)
N2 .0253(8) .0153(7) .0194(7) .0065(6) .0031(6) .0065(6)
C16 .0260(10) .0193(9) .0208(9) .0124(8) .0068(7) .0097(7)
C17 .0221(9) .0175(9) .0195(9) .0077(7) .0072(7) .0078(7)
C18 .0241(9) .0178(9) .0196(9) .0102(7) .0053(7) .0084(7)
C19 .0217(9) .0161(9) .0219(9) .0052(7) .0048(7) .0065(7)
N3 .0210(7) .0233(8) .0218(8) .0063(6) .0048(6) .0060(6)
C20 .0243(10) .0268(10) .0255(10) .0097(8) .0037(7) .0093(8)
C21 .0250(10) .0203(9) .0278(10) .0077(8) .0060(8) .0089(8)
C22 .0222(8) .0140(8) .0176(8) .0071(7) .0055(7) .0002(7)
C23 .0241(9) .0192(9) .0201(9) .0089(7) .0055(7) .0041(7)
C24 .0245(9) .0180(9) .0227(9) .0053(8) .0072(7) .0057(8)

loop_
_atom_type_symbol
_atom_type_description
_atom_type_scat_dispersion_real
_atom_type_scat_dispersion_imag
_atom_type_scat_source
C C .0033 .0016 'International Tables Vol C Tables 4.2.6.8 and 6.1.1.4'
H H .0000 .0000 'International Tables Vol C Tables 4.2.6.8 and 6.1.1.4'
N N .0061 .0033 'International Tables Vol C Tables 4.2.6.8 and 6.1.1.4'
O O .0106 .0060 'International Tables Vol C Tables 4.2.6.8 and 6.1.1.4'

loop_
_geom_angle_atom_site_label_1
_geom_angle_atom_site_label_2
_geom_angle_atom_site_label_3
_geom_angle_site_symmetry_1
_geom_angle_site_symmetry_3
_geom_angle
O1 C1 C3 . 2_776 121.26(12)
O1 C1 C2 . . 119.76(13)
C3 C1 C2 2_776 . 118.97(12)
C3 C2 O2 . . 121.13(13)
C3 C2 C1 . . 121.26(13)
O2 C2 C1 . . 117.59(13)
C2 O2 H2 . . 111.6(11)
O3 C3 C2 . . 120.81(13)
O3 C3 C1 . 2_776 119.47(13)
C2 C3 C1 . 2_776 119.66(12)
C3 O3 H3 . . 112.8(9)
O4 C4 C5 . . 122.15(13)
O4 C4 C6 . 2_665 118.59(13)
C5 C4 C6 . 2_665 119.26(12)
C6 C5 O5 . . 125.16(13)
C6 C5 C4 . . 119.71(13)
O5 C5 C4 . . 115.12(12)
C5 O5 H5 . . 111.8(9)
O6 C6 C5 . . 121.00(13)
O6 C6 C4 . 2_665 118.01(12)
C5 C6 C4 . 2_665 120.98(13)
C6 O6 H6 . . 114.2(9)
C10 N1 C19 . . 116.96(13)
N1 C10 C11 . . 123.47(15)
N1 C10 H10 . . 118.1(9)
C11 C10 H10 . . 118.4(9)
C10 C11 C12 . . 119.25(15)
C10 C11 H11 . . 116.4(8)
C12 C11 H11 . . 124.3(8)
C18 C12 C11 . . 117.35(14)
C18 C12 C13 . . 121.28(13)
C11 C12 C13 . . 121.36(13)
C14 C13 C17 . . 117.18(13)
C14 C13 C12 . . 121.89(13)
C17 C13 C12 . . 120.93(13)
C13 C14 C15 . . 119.41(14)
C13 C14 H14 . . 123.1(9)
C15 C14 H14 . . 117.5(9)
N2 C15 C14 . . 123.41(15)
N2 C15 H15 . . 117.9(8)
C14 C15 H15 . . 118.7(8)
C16 N2 C15 . . 116.98(12)
N2 C16 C17 . . 123.66(14)
N2 C16 H16 . . 117.8(8)
C17 C16 H16 . . 118.5(8)
C16 C17 C13 . . 119.34(15)
C16 C17 H17 . . 119.3(8)
C13 C17 H17 . . 121.4(8)
C19 C18 C12 . . 119.53(14)
C19 C18 H18 . . 116.4(8)
C12 C18 H18 . . 124.1(8)
N1 C19 C18 . . 123.42(15)
N1 C19 H19 . . 117.5(8)
C18 C19 H19 . . 119.1(8)
C24 N3 C20 . . 116.28(13)
N3 C20 C21 . . 123.58(15)
N3 C20 H20 . . 116.0(8)
C21 C20 H20 . . 120.5(8)
C20 C21 C22 . . 120.20(15)
C20 C21 H21 . . 119.0(8)
C22 C21 H21 . . 120.7(8)
C21 C22 C23 . . 116.14(14)
C21 C22 C22 . 2_455 122.34(16)
C23 C22 C22 . 2_455 121.52(17)
C24 C23 C22 . . 119.76(15)
C24 C23 H23 . . 121.3(8)
C22 C23 H23 . . 118.8(8)
N3 C24 C23 . . 124.02(15)
N3 C24 H24 . . 114.7(8)
C23 C24 H24 . . 121.3(9)

loop_
_geom_bond_atom_site_label_1
_geom_bond_atom_site_label_2
_geom_bond_site_symmetry_2
_geom_bond_distance
_geom_bond_publ_flag
C1 O1 . 1.2333(16) ?
C1 C3 2_776 1.475(2) ?
C1 C2 . 1.4833(19) ?
C2 C3 . 1.3515(19) ?
C2 O2 . 1.3585(17) ?
O2 H2 . .844(16) ?
C3 O3 . 1.3509(16) ?
C3 C1 2_776 1.475(2) ?
O3 H3 . .965(15) ?
C4 O4 . 1.2304(17) ?
C4 C5 . 1.475(2) ?
C4 C6 2_665 1.496(2) ?
C5 C6 . 1.347(2) ?
C5 O5 . 1.3600(16) ?
O5 H5 . .882(15) ?
C6 O6 . 1.3438(16) ?
C6 C4 2_665 1.496(2) ?
O6 H6 . .941(15) ?
N1 C10 . 1.3406(19) ?
N1 C19 . 1.3419(18) ?
C10 C11 . 1.392(2) ?
C10 H10 . .948(15) ?
C11 C12 . 1.396(2) ?
C11 H11 . .978(15) ?
C12 C18 . 1.390(2) ?
C12 C13 . 1.4989(19) ?
C13 C14 . 1.393(2) ?
C13 C17 . 1.3997(19) ?
C14 C15 . 1.395(2) ?
C14 H14 . .956(15) ?
C15 N2 . 1.3428(18) ?
C15 H15 . .980(15) ?
N2 C16 . 1.3368(18) ?
C16 C17 . 1.391(2) ?
C16 H16 . .963(14) ?
C17 H17 . .965(14) ?
C18 C19 . 1.390(2) ?
C18 H18 . .974(14) ?
C19 H19 . .987(14) ?
N3 C24 . 1.3409(19) ?
N3 C20 . 1.3482(19) ?
C20 C21 . 1.382(2) ?
C20 H20 . 1.004(14) ?
C21 C22 . 1.399(2) ?
C21 H21 . 1.020(14) ?
C22 C23 . 1.403(2) ?
C22 C22 2_455 1.492(3) ?
C23 C24 . 1.384(2) ?
C23 H23 . 1.039(14) ?
C24 H24 . .973(14) ?

loop_
_geom_hbond_atom_site_label_D
_geom_hbond_atom_site_label_H
_geom_hbond_atom_site_label_A
_geom_hbond_site_symmetry_A
_geom_hbond_distance_DH
_geom_hbond_distance_HA
_geom_hbond_distance_DA
_geom_hbond_angle_DHA
_geom_hbond_publ_flag
O2 H2 O5 . .84(2) 1.91(2) 2.692(2) 153(2) y
O3 H3 N1 1_675 .97(2) 1.74(2) 2.651(2) 155.0(10) y
O5 H5 N2 . .88(2) 1.79(2) 2.635(2) 161.0(10) y
O6 H6 N3 . .94(2) 1.82(2) 2.707(2) 157.0(10) y
C14 H14 O2 1_545 .94(2) 2.36(2) 3.268(2) 158.0(10) y
C16 H16 O6 . .960(10) 2.400(10) 3.066(2) 126.0(10) y
C18 H18 O4 1_445 .970(10) 2.34(2) 3.274(2) 162.0(10) y
